data_4038703
loop_
_publ_author_name
'Zhang, Ke'
'Zhang, Wen-Zhen'
'Tao, Xue-Yan'
'Zhang, Min'
'Ren, Wei-Min'
'Lu, Xiao-Bing'

_publ_section_title
;
 Carboxylative Cyclization of 2-Butenoates with Carbon Dioxide: Access to
 Glutaconic Anhydrides.
;
_journal_name_full 'The Journal of organic chemistry'
_journal_paper_doi 10.1021/acs.joc.0c01717
_journal_year 2020
_chemical_formula_sum 'C12 H10 O4'
_chemical_formula_weight 218.20
_space_group_IT_number 14
_space_group_name_Hall '-P 2yn'
_space_group_name_H-M_alt 'P 1 21/n 1'
_symmetry_cell_setting monoclinic
_symmetry_space_group_name_H-M 'P 1 21/n 1'
_atom_sites_solution_hydrogens geom
_atom_sites_solution_primary direct
_atom_sites_solution_secondary difmap
_audit_creation_method SHELXL-97
_cell_angle_alpha 90.00
_cell_angle_beta 96.983(2)
_cell_angle_gamma 90.00
_cell_formula_units_Z 4
_cell_length_a 10.5027(6)
_cell_length_b 7.0136(4)
_cell_length_c 13.6611(8)
_cell_measurement_reflns_used 5607
_cell_measurement_temperature 200(2)
_cell_measurement_theta_max 27.5514
_cell_measurement_theta_min 2.3150
_cell_volume 998.84(10)
_computing_cell_refinement 'Bruker SMART'
_computing_data_collection 'Bruker SMART'
_computing_data_reduction 'Bruker SAINT'
_computing_structure_refinement 'SHELXL-97 (Sheldrick, 1997)'
_computing_structure_solution 'SHELXS-97 (Sheldrick, 1990)'
_diffrn_ambient_temperature 200(2)
_diffrn_measured_fraction_theta_full 0.999
_diffrn_measured_fraction_theta_max 0.999
_diffrn_measurement_device_type 'CCD area detector'
_diffrn_measurement_method 'phi and omega scans'
_diffrn_radiation_monochromator graphite
_diffrn_radiation_source 'fine-focus sealed tube'
_diffrn_radiation_type MoK\a
_diffrn_radiation_wavelength 0.71073
_diffrn_reflns_av_R_equivalents 0.0471
_diffrn_reflns_av_sigmaI/netI 0.0427
_diffrn_reflns_limit_h_max 13
_diffrn_reflns_limit_h_min -13
_diffrn_reflns_limit_k_max 9
_diffrn_reflns_limit_k_min -8
_diffrn_reflns_limit_l_max 17
_diffrn_reflns_limit_l_min -17
_diffrn_reflns_number 9497
_diffrn_reflns_theta_full 27.56
_diffrn_reflns_theta_max 27.56
_diffrn_reflns_theta_min 2.31
_exptl_absorpt_coefficient_mu 0.110
_exptl_absorpt_correction_type none
_exptl_crystal_colour colorless
_exptl_crystal_density_diffrn 1.451
_exptl_crystal_density_method 'not measured'
_exptl_crystal_description block
_exptl_crystal_F_000 456
_refine_diff_density_max 0.279
_refine_diff_density_min -0.342
_refine_diff_density_rms 0.047
_refine_ls_extinction_method none
_refine_ls_goodness_of_fit_ref 1.028
_refine_ls_hydrogen_treatment mixed
_refine_ls_matrix_type full
_refine_ls_number_parameters 145
_refine_ls_number_reflns 2304
_refine_ls_number_restraints 0
_refine_ls_restrained_S_all 1.028
_refine_ls_R_factor_all 0.0746
_refine_ls_R_factor_gt 0.0514
_refine_ls_shift/su_max 0.000
_refine_ls_shift/su_mean 0.000
_refine_ls_structure_factor_coef Fsqd
_refine_ls_weighting_details 'calc w=1/[\s^2^(Fo^2^)+(0.0675P)^2^+0.4673P] where P=(Fo^2^+2Fc^2^)/3'
_refine_ls_weighting_scheme calc
_refine_ls_wR_factor_gt 0.1286
_refine_ls_wR_factor_ref 0.1417
_reflns_number_gt 1715
_reflns_number_total 2304
_reflns_threshold_expression >2sigma(I)
_cod_data_source_file jo0c01717_si_002.cif
_cod_data_source_block 1
_cod_depositor_comments
;
The following automatic conversions were performed:

data item '_symmetry_cell_setting' value 'Monoclinic' was changed to
'monoclinic' in accordance with the
/home/data/users/saulius/crontab/automatic-downloads/rss-feeds/ACS/lib/dictionaries/cif_core.dic
dictionary named 'cif_core.dic' version 2.4.2 last updated on
2011-04-26.

Automatic conversion script
Id: cif_fix_values 7556 2019-12-06 15:28:31Z antanas 
;
_cod_original_sg_symbol_H-M 'P2(1)/n  '
_cod_database_code 4038703

loop_
_symmetry_equiv_pos_as_xyz
'x, y, z'
'-x+1/2, y+1/2, -z+1/2'
'-x, -y, -z'
'x-1/2, -y-1/2, z-1/2'

loop_
_atom_site_label
_atom_site_type_symbol
_atom_site_fract_x
_atom_site_fract_y
_atom_site_fract_z
_atom_site_U_iso_or_equiv
_atom_site_adp_type
_atom_site_occupancy
_atom_site_symmetry_multiplicity
_atom_site_calc_flag
_atom_site_refinement_flags
_atom_site_disorder_assembly
_atom_site_disorder_group
O3 O 0.24264(11) 0.17997(17) 0.63041(9) 0.0293(3) Uani 1 1 d . . .
O2 O 0.33361(13) -0.06205(19) 0.56476(10) 0.0378(4) Uani 1 1 d . . .
O1 O 0.14730(12) 0.4147(2) 0.69745(10) 0.0377(4) Uani 1 1 d . . .
O4 O 0.90791(12) 0.85957(19) 0.62055(10) 0.0368(4) Uani 1 1 d . . .
C9 C 0.80764(16) 0.7376(3) 0.62356(13) 0.0274(4) Uani 1 1 d . . .
C5 C 0.36283(16) 0.4749(3) 0.67200(13) 0.0268(4) Uani 1 1 d . . .
H5A H 0.3409 0.5941 0.6349 0.032 Uiso 1 1 calc R . .
H5B H 0.3889 0.5115 0.7415 0.032 Uiso 1 1 calc R . .
C6 C 0.58927(16) 0.5107(2) 0.63272(12) 0.0240(4) Uani 1 1 d . . .
C3 C 0.46652(17) 0.2072(3) 0.60012(14) 0.0310(4) Uani 1 1 d . . .
H3A H 0.5404 0.1506 0.5786 0.037 Uiso 1 1 calc R . .
C10 C 0.80247(17) 0.5538(3) 0.58540(13) 0.0304(4) Uani 1 1 d . . .
H10A H 0.8731 0.5038 0.5564 0.036 Uiso 1 1 calc R . .
C11 C 0.69401(17) 0.4437(3) 0.58983(13) 0.0281(4) Uani 1 1 d . . .
H11A H 0.6910 0.3188 0.5628 0.034 Uiso 1 1 calc R . .
C1 C 0.24445(17) 0.3612(3) 0.66914(12) 0.0263(4) Uani 1 1 d . . .
C4 C 0.47300(16) 0.3943(2) 0.63493(12) 0.0244(4) Uani 1 1 d . . .
C8 C 0.70533(17) 0.8063(3) 0.66811(13) 0.0302(4) Uani 1 1 d . . .
H8A H 0.7090 0.9311 0.6954 0.036 Uiso 1 1 calc R . .
C2 C 0.34816(17) 0.0966(3) 0.59619(13) 0.0268(4) Uani 1 1 d . . .
C7 C 0.59833(17) 0.6951(3) 0.67325(13) 0.0288(4) Uani 1 1 d . . .
H7A H 0.5294 0.7439 0.7048 0.035 Uiso 1 1 calc R . .
C12 C 1.01334(18) 0.7958(3) 0.57277(17) 0.0405(5) Uani 1 1 d . . .
H12A H 1.0787 0.8961 0.5760 0.061 Uiso 1 1 calc R . .
H12B H 0.9836 0.7665 0.5036 0.061 Uiso 1 1 calc R . .
H12C H 1.0503 0.6810 0.6058 0.061 Uiso 1 1 calc R . .

loop_
_atom_site_aniso_label
_atom_site_aniso_U_11
_atom_site_aniso_U_22
_atom_site_aniso_U_33
_atom_site_aniso_U_23
_atom_site_aniso_U_13
_atom_site_aniso_U_12
O3 0.0233(6) 0.0286(7) 0.0366(7) 0.0005(5) 0.0066(5) -0.0042(5)
O2 0.0369(8) 0.0285(7) 0.0491(8) -0.0083(6) 0.0101(7) -0.0094(6)
O1 0.0261(7) 0.0396(8) 0.0496(8) 0.0017(6) 0.0143(6) 0.0015(6)
O4 0.0269(7) 0.0342(8) 0.0496(8) -0.0043(6) 0.0054(6) -0.0113(6)
C9 0.0243(9) 0.0292(9) 0.0278(8) 0.0016(7) -0.0010(7) -0.0068(7)
C5 0.0260(9) 0.0277(9) 0.0276(9) -0.0019(7) 0.0072(7) -0.0014(7)
C6 0.0233(8) 0.0257(9) 0.0221(8) 0.0007(7) -0.0005(7) -0.0030(7)
C3 0.0227(9) 0.0256(9) 0.0460(11) -0.0050(8) 0.0095(8) -0.0021(7)
C10 0.0271(9) 0.0307(10) 0.0347(10) -0.0037(8) 0.0095(8) -0.0027(7)
C11 0.0297(9) 0.0255(9) 0.0297(9) -0.0040(7) 0.0059(8) -0.0053(7)
C1 0.0261(9) 0.0280(9) 0.0252(8) 0.0043(7) 0.0040(7) 0.0018(7)
C4 0.0238(8) 0.0277(9) 0.0211(8) 0.0051(7) -0.0001(7) -0.0026(7)
C8 0.0293(9) 0.0261(9) 0.0340(10) -0.0056(7) -0.0003(8) -0.0025(7)
C2 0.0265(9) 0.0253(9) 0.0289(9) 0.0009(7) 0.0052(7) -0.0014(7)
C7 0.0255(9) 0.0305(10) 0.0303(9) -0.0037(7) 0.0029(7) 0.0003(7)
C12 0.0237(9) 0.0421(12) 0.0560(13) 0.0084(10) 0.0056(9) -0.0059(8)

loop_
_atom_type_symbol
_atom_type_description
_atom_type_scat_dispersion_real
_atom_type_scat_dispersion_imag
_atom_type_scat_source
C C 0.0033 0.0016 'International Tables Vol C Tables 4.2.6.8 and 6.1.1.4'
H H 0.0000 0.0000 'International Tables Vol C Tables 4.2.6.8 and 6.1.1.4'
O O 0.0106 0.0060 'International Tables Vol C Tables 4.2.6.8 and 6.1.1.4'

loop_
_geom_angle_atom_site_label_1
_geom_angle_atom_site_label_2
_geom_angle_atom_site_label_3
_geom_angle
_geom_angle_site_symmetry_1
_geom_angle_site_symmetry_3
_geom_angle_publ_flag
C1 O3 C2 123.10(14) . . ?
C9 O4 C12 117.66(15) . . ?
O4 C9 C10 124.53(17) . . ?
O4 C9 C8 116.08(16) . . ?
C10 C9 C8 119.39(16) . . ?
C4 C5 C1 119.43(16) . . ?
C11 C6 C7 117.26(16) . . ?
C11 C6 C4 121.47(16) . . ?
C7 C6 C4 121.26(16) . . ?
C4 C3 C2 121.22(16) . . ?
C11 C10 C9 119.75(16) . . ?
C10 C11 C6 121.88(16) . . ?
O1 C1 O3 116.23(16) . . ?
O1 C1 C5 124.94(17) . . ?
O3 C1 C5 118.83(15) . . ?
C3 C4 C6 121.41(16) . . ?
C3 C4 C5 118.91(16) . . ?
C6 C4 C5 119.67(16) . . ?
C7 C8 C9 120.51(17) . . ?
O2 C2 O3 116.23(16) . . ?
O2 C2 C3 125.34(17) . . ?
O3 C2 C3 118.43(15) . . ?
C8 C7 C6 121.17(17) . . ?

loop_
_geom_bond_atom_site_label_1
_geom_bond_atom_site_label_2
_geom_bond_distance
_geom_bond_site_symmetry_2
_geom_bond_publ_flag
O3 C1 1.376(2) . ?
O3 C2 1.384(2) . ?
O2 C2 1.196(2) . ?
O1 C1 1.195(2) . ?
O4 C9 1.361(2) . ?
O4 C12 1.424(2) . ?
C9 C10 1.389(3) . ?
C9 C8 1.384(3) . ?
C5 C4 1.434(2) . ?
C5 C1 1.474(2) . ?
C6 C11 1.390(2) . ?
C6 C7 1.405(2) . ?
C6 C4 1.473(2) . ?
C3 C4 1.394(2) . ?
C3 C2 1.461(2) . ?
C10 C11 1.383(2) . ?
C8 C7 1.377(2) . ?
